data_4065105
loop_
_publ_author_name
'Schreiber, Dominique F.'
'Ortin, Yannick'
'M\"uller-Bunz, Helge'
'Phillips, Andrew D.'

_publ_section_title
;
 Application of Electron-Withdrawing Coordinatively Unsaturated \h6-Arene
 \b-Diketiminato--Ruthenium Complexes in Lewis Acid Catalyzed Diels--Alder
 Reactions
;
_journal_issue 20
_journal_name_full Organometallics
_journal_page_first 5381
_journal_paper_doi 10.1021/om200566a
_journal_volume 30
_journal_year 2011
_chemical_formula_moiety 'C27 H31 Cl N2 Ru'
_chemical_formula_sum 'C27 H31 Cl N2 Ru'
_chemical_formula_weight 520.06
_chemical_name_common BzRuCl(m-MeNacNacMe)
_chemical_name_systematic
; 
 ? 
;
_space_group_IT_number 14
_symmetry_cell_setting monoclinic
_symmetry_space_group_name_Hall '-P 2yn'
_symmetry_space_group_name_H-M 'P 1 21/n 1'
_atom_sites_solution_hydrogens geom
_atom_sites_solution_primary direct
_atom_sites_solution_secondary difmap
_audit_creation_method SHELXL-97
_cell_angle_alpha 90.00
_cell_angle_beta 92.823(3)
_cell_angle_gamma 90.00
_cell_formula_units_Z 4
_cell_length_a 12.8260(5)
_cell_length_b 7.7523(3)
_cell_length_c 23.5141(8)
_cell_measurement_reflns_used 11261
_cell_measurement_temperature 100(2)
_cell_measurement_theta_max 27.3268
_cell_measurement_theta_min 2.9759
_cell_volume 2335.19(15)
_computing_cell_refinement
; 
CrysAlisPro, Agilent Technologies, 
Version 1.171.34.49 (release 20-01-2011 CrysAlis171 .NET) 
(compiled Jan 20 2011,15:58:25) 
;
_computing_data_reduction
; 
CrysAlisPro, Agilent Technologies, 
Version 1.171.34.49 (release 20-01-2011 CrysAlis171 .NET) 
(compiled Jan 20 2011,15:58:25) 
;
_computing_molecular_graphics 'ORTEP-3 for windows 2.02 (Farrugia, 2008)'
_computing_publication_material 'WinGX 1.80.05 (Farrugia, 2009)'
_computing_structure_refinement 'SHELXL-97 (Sheldrick, 2008)'
_computing_structure_solution 'SHELXS-97 (Sheldrick, 2008)'
_diffrn_ambient_temperature 100(2)
_diffrn_detector_area_resol_mean 8.2812
_diffrn_measured_fraction_theta_full 0.998
_diffrn_measured_fraction_theta_max 0.935
_diffrn_measurement_device_type 'Xcalibur, Sapphire2, large Be window'
_diffrn_measurement_method '\w scans'
_diffrn_radiation_monochromator graphite
_diffrn_radiation_source 'Enhance (Mo) X-ray Source'
_diffrn_radiation_type MoK\a
_diffrn_radiation_wavelength 0.71073
_diffrn_reflns_av_R_equivalents 0.0351
_diffrn_reflns_av_sigmaI/netI 0.0334
_diffrn_reflns_limit_h_max 16
_diffrn_reflns_limit_h_min -16
_diffrn_reflns_limit_k_max 9
_diffrn_reflns_limit_k_min -9
_diffrn_reflns_limit_l_max 30
_diffrn_reflns_limit_l_min -29
_diffrn_reflns_number 19625
_diffrn_reflns_theta_full 26.00
_diffrn_reflns_theta_max 27.39
_diffrn_reflns_theta_min 2.98
_exptl_absorpt_coefficient_mu 0.803
_exptl_absorpt_correction_T_max 1.00000
_exptl_absorpt_correction_T_min 0.85429
_exptl_absorpt_correction_type multi-scan
_exptl_absorpt_process_details
; 
CrysAlisPro, Agilent Technologies,
Version 1.171.34.49 (release 20-01-2011 CrysAlis171 .NET)
(compiled Jan 20 2011,15:58:25)
Empirical absorption correction using spherical harmonics,
implemented in SCALE3 ABSPACK scaling algorithm.
;
_exptl_crystal_colour red
_exptl_crystal_density_diffrn 1.479
_exptl_crystal_density_method 'not measured'
_exptl_crystal_description prism
_exptl_crystal_F_000 1072
_exptl_crystal_size_max 0.451
_exptl_crystal_size_mid 0.432
_exptl_crystal_size_min 0.221
_refine_diff_density_max 0.395
_refine_diff_density_min -0.371
_refine_diff_density_rms 0.071
_refine_ls_extinction_method none
_refine_ls_goodness_of_fit_ref 1.032
_refine_ls_hydrogen_treatment constr
_refine_ls_matrix_type full
_refine_ls_number_parameters 286
_refine_ls_number_reflns 4956
_refine_ls_number_restraints 0
_refine_ls_restrained_S_all 1.032
_refine_ls_R_factor_all 0.0385
_refine_ls_R_factor_gt 0.0283
_refine_ls_shift/su_max 0.001
_refine_ls_shift/su_mean 0.000
_refine_ls_structure_factor_coef Fsqd
_refine_ls_weighting_details 'calc w=1/[\s^2^(Fo^2^)+(0.0279P)^2^+1.1397P] where P=(Fo^2^+2Fc^2^)/3'
_refine_ls_weighting_scheme calc
_refine_ls_wR_factor_gt 0.0593
_refine_ls_wR_factor_ref 0.0624
_reflns_number_gt 4219
_reflns_number_total 4956
_reflns_threshold_expression I>2\s(I)
_cod_data_source_file om200566a_si_002.cif
_cod_data_source_block adp402re
_cod_original_sg_symbol_H-M 'P 21/n'
_cod_database_code 4065105

loop_
_symmetry_equiv_pos_as_xyz
'x, y, z'
'-x+1/2, y+1/2, -z+1/2'
'-x, -y, -z'
'x-1/2, -y-1/2, z-1/2'

loop_
_atom_site_label
_atom_site_type_symbol
_atom_site_fract_x
_atom_site_fract_y
_atom_site_fract_z
_atom_site_U_iso_or_equiv
_atom_site_adp_type
_atom_site_occupancy
_atom_site_symmetry_multiplicity
_atom_site_calc_flag
_atom_site_refinement_flags
Ru Ru 0.348290(13) 0.17075(2) 0.099693(7) 0.01407(6) Uani 1 1 d .
C1 C 0.55571(17) 0.3168(3) 0.14093(9) 0.0162(4) Uani 1 1 d .
C2 C 0.56628(17) 0.4848(3) 0.16183(9) 0.0190(5) Uani 1 1 d .
H2 H 0.5200 0.5256 0.1892 0.023 Uiso 1 1 calc R
C3 C 0.64348(18) 0.5925(3) 0.14311(10) 0.0191(5) Uani 1 1 d .
C7 C 0.65536(19) 0.7750(3) 0.16525(11) 0.0250(5) Uani 1 1 d .
H7A H 0.5890 0.8139 0.1797 0.038 Uiso 1 1 calc R
H7B H 0.6752 0.8511 0.1343 0.038 Uiso 1 1 calc R
H7C H 0.7096 0.7781 0.1961 0.038 Uiso 1 1 calc R
C4 C 0.70942(17) 0.5298(3) 0.10272(9) 0.0202(5) Uani 1 1 d .
H4 H 0.7630 0.6026 0.0899 0.024 Uiso 1 1 calc R
C5 C 0.69951(18) 0.3637(3) 0.08046(9) 0.0193(5) Uani 1 1 d .
C8 C 0.77168(19) 0.3009(3) 0.03625(10) 0.0269(6) Uani 1 1 d .
H8A H 0.8146 0.2061 0.0520 0.040 Uiso 1 1 calc R
H8B H 0.8170 0.3957 0.0252 0.040 Uiso 1 1 calc R
H8C H 0.7304 0.2600 0.0027 0.040 Uiso 1 1 calc R
C6 C 0.62183(17) 0.2568(3) 0.10046(9) 0.0176(5) Uani 1 1 d .
H6 H 0.6142 0.1425 0.0863 0.021 Uiso 1 1 calc R
Cl Cl 0.41923(4) -0.12045(7) 0.08862(2) 0.02155(13) Uani 1 1 d .
N1 N 0.47302(14) 0.2071(2) 0.15915(8) 0.0156(4) Uani 1 1 d .
C9 C 0.48260(17) 0.1435(3) 0.21128(9) 0.0166(5) Uani 1 1 d .
C10 C 0.58334(17) 0.1693(3) 0.24656(10) 0.0212(5) Uani 1 1 d .
H10A H 0.6428 0.1515 0.2226 0.032 Uiso 1 1 calc R
H10B H 0.5869 0.0863 0.2780 0.032 Uiso 1 1 calc R
H10C H 0.5856 0.2869 0.2619 0.032 Uiso 1 1 calc R
C11 C 0.40379(17) 0.0529(3) 0.23736(9) 0.0190(5) Uani 1 1 d .
H11 H 0.4226 0.0045 0.2736 0.023 Uiso 1 1 calc R
C12 C 0.30136(17) 0.0242(3) 0.21726(9) 0.0189(5) Uani 1 1 d .
C13 C 0.22751(18) -0.0436(3) 0.26068(10) 0.0270(6) Uani 1 1 d .
H13A H 0.1854 0.0517 0.2745 0.041 Uiso 1 1 calc R
H13B H 0.2680 -0.0953 0.2927 0.041 Uiso 1 1 calc R
H13C H 0.1814 -0.1310 0.2428 0.041 Uiso 1 1 calc R
N2 N 0.26509(14) 0.0580(2) 0.16472(8) 0.0167(4) Uani 1 1 d .
C14 C 0.15779(17) 0.0154(3) 0.15029(9) 0.0184(5) Uani 1 1 d .
C15 C 0.07621(18) 0.1132(3) 0.16961(10) 0.0209(5) Uani 1 1 d .
H15 H 0.0911 0.2112 0.1928 0.025 Uiso 1 1 calc R
C16 C -0.02728(18) 0.0699(3) 0.15550(10) 0.0226(5) Uani 1 1 d .
C20 C -0.1151(2) 0.1735(4) 0.17908(12) 0.0355(6) Uani 1 1 d .
H20A H -0.1821 0.1316 0.1626 0.053 Uiso 1 1 calc R
H20B H -0.1066 0.2954 0.1693 0.053 Uiso 1 1 calc R
H20C H -0.1137 0.1607 0.2206 0.053 Uiso 1 1 calc R
C17 C -0.04701(18) -0.0729(3) 0.12113(10) 0.0248(5) Uani 1 1 d .
H17 H -0.1173 -0.1025 0.1108 0.030 Uiso 1 1 calc R
C18 C 0.03339(18) -0.1744(3) 0.10136(10) 0.0240(5) Uani 1 1 d .
C21 C 0.0084(2) -0.3333(4) 0.06635(13) 0.0374(7) Uani 1 1 d .
H21A H 0.0732 -0.3831 0.0532 0.056 Uiso 1 1 calc R
H21B H -0.0374 -0.3022 0.0334 0.056 Uiso 1 1 calc R
H21C H -0.0267 -0.4181 0.0897 0.056 Uiso 1 1 calc R
C19 C 0.13566(18) -0.1284(3) 0.11633(10) 0.0207(5) Uani 1 1 d .
H19 H 0.1914 -0.1961 0.1032 0.025 Uiso 1 1 calc R
C22 C 0.2219(2) 0.3455(4) 0.07933(14) 0.0461(9) Uani 1 1 d .
H22 H 0.1653 0.3728 0.1023 0.055 Uiso 1 1 calc R
C23 C 0.2127(2) 0.2076(5) 0.04131(15) 0.0537(11) Uani 1 1 d .
H23 H 0.1487 0.1465 0.0364 0.064 Uiso 1 1 calc R
C24 C 0.2988(3) 0.1604(4) 0.01056(12) 0.0522(10) Uani 1 1 d .
H24 H 0.2954 0.0613 -0.0132 0.063 Uiso 1 1 calc R
C25 C 0.3916(2) 0.2615(4) 0.01501(11) 0.0360(7) Uani 1 1 d .
H25 H 0.4501 0.2328 -0.0064 0.043 Uiso 1 1 calc R
C26 C 0.3948(2) 0.4009(3) 0.05085(11) 0.0289(6) Uani 1 1 d .
H26 H 0.4554 0.4715 0.0532 0.035 Uiso 1 1 calc R
C27 C 0.3107(2) 0.4415(3) 0.08398(11) 0.0344(7) Uani 1 1 d .
H27 H 0.3156 0.5359 0.1097 0.041 Uiso 1 1 calc R

loop_
_atom_site_aniso_label
_atom_site_aniso_U_11
_atom_site_aniso_U_22
_atom_site_aniso_U_33
_atom_site_aniso_U_23
_atom_site_aniso_U_13
_atom_site_aniso_U_12
Ru 0.01420(10) 0.01264(9) 0.01537(9) 0.00151(7) 0.00065(6) -0.00047(7)
C1 0.0139(11) 0.0163(11) 0.0182(11) 0.0037(9) -0.0009(8) -0.0021(9)
C2 0.0175(11) 0.0191(11) 0.0203(12) -0.0007(9) 0.0015(9) 0.0013(9)
C3 0.0188(12) 0.0166(11) 0.0214(12) 0.0035(9) -0.0055(9) -0.0013(9)
C7 0.0253(13) 0.0178(12) 0.0316(14) 0.0011(10) -0.0029(11) -0.0047(10)
C4 0.0173(11) 0.0215(12) 0.0216(12) 0.0073(9) -0.0004(9) -0.0040(10)
C5 0.0178(12) 0.0221(12) 0.0181(11) 0.0036(9) 0.0009(9) 0.0008(9)
C8 0.0254(13) 0.0297(14) 0.0262(13) 0.0001(10) 0.0088(10) -0.0037(11)
C6 0.0161(11) 0.0150(11) 0.0215(12) 0.0002(9) -0.0012(9) -0.0003(9)
Cl 0.0208(3) 0.0164(3) 0.0275(3) -0.0040(2) 0.0012(2) 0.0022(2)
N1 0.0139(9) 0.0136(9) 0.0195(9) 0.0007(7) 0.0022(7) -0.0019(7)
C9 0.0161(11) 0.0145(11) 0.0192(11) -0.0018(8) 0.0003(9) 0.0029(9)
C10 0.0192(12) 0.0231(12) 0.0209(11) 0.0016(9) -0.0025(9) -0.0007(10)
C11 0.0175(11) 0.0207(11) 0.0188(11) 0.0054(9) 0.0013(9) 0.0021(9)
C12 0.0199(12) 0.0155(11) 0.0218(12) 0.0030(9) 0.0047(9) 0.0009(9)
C13 0.0208(13) 0.0344(14) 0.0262(13) 0.0128(11) 0.0042(10) 0.0003(11)
N2 0.0140(9) 0.0152(9) 0.0211(10) 0.0012(7) 0.0026(7) 0.0001(7)
C14 0.0144(11) 0.0182(11) 0.0227(12) 0.0067(9) 0.0015(9) -0.0015(9)
C15 0.0201(12) 0.0209(11) 0.0217(12) 0.0006(9) 0.0016(10) 0.0001(10)
C16 0.0166(12) 0.0269(13) 0.0244(13) 0.0060(10) 0.0026(10) 0.0043(10)
C20 0.0208(13) 0.0440(16) 0.0416(16) -0.0068(13) 0.0011(11) 0.0081(12)
C17 0.0143(12) 0.0299(13) 0.0302(13) 0.0043(10) -0.0007(10) -0.0028(10)
C18 0.0207(12) 0.0222(12) 0.0291(13) 0.0008(10) 0.0022(10) -0.0018(10)
C21 0.0225(14) 0.0336(15) 0.0560(18) -0.0148(13) 0.0007(13) -0.0037(12)
C19 0.0160(12) 0.0202(12) 0.0261(13) 0.0011(9) 0.0038(10) -0.0004(9)
C22 0.0300(16) 0.057(2) 0.052(2) 0.0359(17) 0.0137(14) 0.0215(15)
C23 0.0312(17) 0.067(2) 0.060(2) 0.0491(19) -0.0309(16) -0.0279(16)
C24 0.113(3) 0.0207(14) 0.0200(14) 0.0044(11) -0.0249(17) -0.0085(17)
C25 0.0445(17) 0.0427(16) 0.0218(13) 0.0155(12) 0.0122(12) 0.0199(14)
C26 0.0295(14) 0.0278(13) 0.0284(14) 0.0169(11) -0.0084(11) -0.0081(11)
C27 0.0616(19) 0.0181(12) 0.0238(13) 0.0080(10) 0.0036(13) 0.0147(13)

loop_
_atom_type_symbol
_atom_type_description
_atom_type_scat_dispersion_real
_atom_type_scat_dispersion_imag
_atom_type_scat_source
C C 0.0033 0.0016 'International Tables Vol C Tables 4.2.6.8 and 6.1.1.4'
H H 0.0000 0.0000 'International Tables Vol C Tables 4.2.6.8 and 6.1.1.4'
N N 0.0061 0.0033 'International Tables Vol C Tables 4.2.6.8 and 6.1.1.4'
Cl Cl 0.1484 0.1585 'International Tables Vol C Tables 4.2.6.8 and 6.1.1.4'
Ru Ru -1.2594 0.8363 'International Tables Vol C Tables 4.2.6.8 and 6.1.1.4'

loop_
_geom_angle_atom_site_label_1
_geom_angle_atom_site_label_2
_geom_angle_atom_site_label_3
_geom_angle
N1 Ru N2 88.20(7)
N1 Ru C22 127.46(12)
N2 Ru C22 91.13(9)
N1 Ru C24 146.30(12)
N2 Ru C24 123.75(11)
C22 Ru C24 67.96(13)
N1 Ru C27 97.99(9)
N2 Ru C27 114.10(9)
C22 Ru C27 36.65(11)
C24 Ru C27 79.60(10)
N1 Ru C23 164.44(12)
N2 Ru C23 95.44(10)
C22 Ru C23 37.57(13)
C24 Ru C23 37.56(14)
C27 Ru C23 66.71(12)
N1 Ru C25 109.98(9)
N2 Ru C25 161.70(10)
C22 Ru C25 79.56(10)
C24 Ru C25 38.05(12)
C27 Ru C25 66.67(10)
C23 Ru C25 67.60(12)
N1 Ru C26 91.23(8)
N2 Ru C26 150.62(9)
C22 Ru C26 66.23(10)
C24 Ru C26 66.53(10)
C27 Ru C26 37.00(10)
C23 Ru C26 78.19(10)
C25 Ru C26 36.04(10)
N1 Ru Cl 85.37(5)
N2 Ru Cl 84.18(5)
C22 Ru Cl 146.76(11)
C24 Ru Cl 87.46(8)
C27 Ru Cl 161.42(7)
C23 Ru Cl 110.02(11)
C25 Ru Cl 94.96(7)
C26 Ru Cl 125.07(7)
C6 C1 C2 120.2(2)
C6 C1 N1 119.37(19)
C2 C1 N1 120.40(19)
C3 C2 C1 120.6(2)
C3 C2 H2 119.7
C1 C2 H2 119.7
C2 C3 C4 118.4(2)
C2 C3 C7 121.1(2)
C4 C3 C7 120.5(2)
C3 C7 H7A 109.5
C3 C7 H7B 109.5
H7A C7 H7B 109.5
C3 C7 H7C 109.5
H7A C7 H7C 109.5
H7B C7 H7C 109.5
C3 C4 C5 122.2(2)
C3 C4 H4 118.9
C5 C4 H4 118.9
C4 C5 C6 118.4(2)
C4 C5 C8 120.7(2)
C6 C5 C8 120.9(2)
C5 C8 H8A 109.5
C5 C8 H8B 109.5
H8A C8 H8B 109.5
C5 C8 H8C 109.5
H8A C8 H8C 109.5
H8B C8 H8C 109.5
C1 C6 C5 120.2(2)
C1 C6 H6 119.9
C5 C6 H6 119.9
C9 N1 C1 117.37(18)
C9 N1 Ru 127.10(15)
C1 N1 Ru 115.52(13)
N1 C9 C11 124.0(2)
N1 C9 C10 119.80(19)
C11 C9 C10 116.24(19)
C9 C10 H10A 109.5
C9 C10 H10B 109.5
H10A C10 H10B 109.5
C9 C10 H10C 109.5
H10A C10 H10C 109.5
H10B C10 H10C 109.5
C12 C11 C9 128.5(2)
C12 C11 H11 115.8
C9 C11 H11 115.8
N2 C12 C11 124.6(2)
N2 C12 C13 119.5(2)
C11 C12 C13 115.9(2)
C12 C13 H13A 109.5
C12 C13 H13B 109.5
H13A C13 H13B 109.5
C12 C13 H13C 109.5
H13A C13 H13C 109.5
H13B C13 H13C 109.5
C12 N2 C14 117.52(18)
C12 N2 Ru 126.47(15)
C14 N2 Ru 116.01(14)
C15 C14 C19 119.3(2)
C15 C14 N2 121.7(2)
C19 C14 N2 119.0(2)
C14 C15 C16 121.1(2)
C14 C15 H15 119.5
C16 C15 H15 119.5
C17 C16 C15 118.4(2)
C17 C16 C20 121.3(2)
C15 C16 C20 120.2(2)
C16 C20 H20A 109.5
C16 C20 H20B 109.5
H20A C20 H20B 109.5
C16 C20 H20C 109.5
H20A C20 H20C 109.5
H20B C20 H20C 109.5
C16 C17 C18 121.8(2)
C16 C17 H17 119.1
C18 C17 H17 119.1
C19 C18 C17 118.4(2)
C19 C18 C21 121.4(2)
C17 C18 C21 120.2(2)
C18 C21 H21A 109.5
C18 C21 H21B 109.5
H21A C21 H21B 109.5
C18 C21 H21C 109.5
H21A C21 H21C 109.5
H21B C21 H21C 109.5
C18 C19 C14 121.0(2)
C18 C19 H19 119.5
C14 C19 H19 119.5
C27 C22 C23 121.0(3)
C27 C22 Ru 72.96(15)
C23 C22 Ru 72.47(17)
C27 C22 H22 119.5
C23 C22 H22 119.5
Ru C22 H22 127.1
C22 C23 C24 119.2(3)
C22 C23 Ru 69.95(16)
C24 C23 Ru 70.46(16)
C22 C23 H23 120.4
C24 C23 H23 120.4
Ru C23 H23 132.0
C23 C24 C25 119.8(3)
C23 C24 Ru 71.98(16)
C25 C24 Ru 72.77(15)
C23 C24 H24 120.1
C25 C24 H24 120.1
Ru C24 H24 127.1
C26 C25 C24 118.6(3)
C26 C25 Ru 72.42(14)
C24 C25 Ru 69.18(15)
C26 C25 H25 120.7
C24 C25 H25 120.7
Ru C25 H25 130.1
C25 C26 C27 121.4(3)
C25 C26 Ru 71.54(15)
C27 C26 Ru 69.99(14)
C25 C26 H26 119.3
C27 C26 H26 119.3
Ru C26 H26 132.3
C22 C27 C26 119.9(3)
C22 C27 Ru 70.39(15)
C26 C27 Ru 73.01(14)
C22 C27 H27 120.1
C26 C27 H27 120.1
Ru C27 H27 128.8

loop_
_geom_bond_atom_site_label_1
_geom_bond_atom_site_label_2
_geom_bond_distance
Ru N1 2.0911(18)
Ru N2 2.0979(18)
Ru C22 2.149(3)
Ru C24 2.161(3)
Ru C27 2.181(2)
Ru C23 2.181(3)
Ru C25 2.209(2)
Ru C26 2.220(2)
Ru Cl 2.4526(6)
C1 C6 1.386(3)
C1 C2 1.397(3)
C1 N1 1.441(3)
C2 C3 1.384(3)
C2 H2 0.9500
C3 C4 1.390(3)
C3 C7 1.512(3)
C7 H7A 0.9800
C7 H7B 0.9800
C7 H7C 0.9800
C4 C5 1.393(3)
C4 H4 0.9500
C5 C6 1.395(3)
C5 C8 1.507(3)
C8 H8A 0.9800
C8 H8B 0.9800
C8 H8C 0.9800
C6 H6 0.9500
N1 C9 1.321(3)
C9 C11 1.397(3)
C9 C10 1.514(3)
C10 H10A 0.9800
C10 H10B 0.9800
C10 H10C 0.9800
C11 C12 1.392(3)
C11 H11 0.9500
C12 N2 1.325(3)
C12 C13 1.520(3)
C13 H13A 0.9800
C13 H13B 0.9800
C13 H13C 0.9800
N2 C14 1.440(3)
C14 C15 1.387(3)
C14 C19 1.392(3)
C15 C16 1.393(3)
C15 H15 0.9500
C16 C17 1.387(3)
C16 C20 1.511(3)
C20 H20A 0.9800
C20 H20B 0.9800
C20 H20C 0.9800
C17 C18 1.395(3)
C17 H17 0.9500
C18 C19 1.388(3)
C18 C21 1.508(3)
C21 H21A 0.9800
C21 H21B 0.9800
C21 H21C 0.9800
C19 H19 0.9500
C22 C27 1.361(4)
C22 C23 1.395(5)
C22 H22 0.9500
C23 C24 1.398(5)
C23 H23 0.9500
C24 C25 1.425(5)
C24 H24 0.9500
C25 C26 1.370(4)
C25 H25 0.9500
C26 C27 1.397(4)
C26 H26 0.9500
C27 H27 0.9500

loop_
_geom_torsion_atom_site_label_1
_geom_torsion_atom_site_label_2
_geom_torsion_atom_site_label_3
_geom_torsion_atom_site_label_4
_geom_torsion
C6 C1 C2 C3 -0.9(3)
N1 C1 C2 C3 -177.9(2)
C1 C2 C3 C4 0.6(3)
C1 C2 C3 C7 179.7(2)
C2 C3 C4 C5 0.5(3)
C7 C3 C4 C5 -178.7(2)
C3 C4 C5 C6 -1.2(3)
C3 C4 C5 C8 179.3(2)
C2 C1 C6 C5 0.2(3)
N1 C1 C6 C5 177.2(2)
C4 C5 C6 C1 0.9(3)
C8 C5 C6 C1 -179.7(2)
C6 C1 N1 C9 109.2(2)
C2 C1 N1 C9 -73.8(3)
C6 C1 N1 Ru -72.1(2)
C2 C1 N1 Ru 104.9(2)
N2 Ru N1 C9 9.93(18)
C22 Ru N1 C9 100.0(2)
C24 Ru N1 C9 -152.75(19)
C27 Ru N1 C9 124.03(18)
C23 Ru N1 C9 113.9(4)
C25 Ru N1 C9 -167.97(18)
C26 Ru N1 C9 160.55(19)
Cl Ru N1 C9 -74.37(17)
N2 Ru N1 C1 -168.62(15)
C22 Ru N1 C1 -78.58(17)
C24 Ru N1 C1 28.7(2)
C27 Ru N1 C1 -54.53(16)
C23 Ru N1 C1 -64.7(4)
C25 Ru N1 C1 13.47(17)
C26 Ru N1 C1 -18.01(15)
Cl Ru N1 C1 107.08(14)
C1 N1 C9 C11 172.0(2)
Ru N1 C9 C11 -6.6(3)
C1 N1 C9 C10 -7.3(3)
Ru N1 C9 C10 174.15(14)
N1 C9 C11 C12 -5.7(4)
C10 C9 C11 C12 173.6(2)
C9 C11 C12 N2 10.7(4)
C9 C11 C12 C13 -166.6(2)
C11 C12 N2 C14 178.0(2)
C13 C12 N2 C14 -4.7(3)
C11 C12 N2 Ru -2.6(3)
C13 C12 N2 Ru 174.63(16)
N1 Ru N2 C12 -5.45(18)
C22 Ru N2 C12 -132.9(2)
C24 Ru N2 C12 163.09(19)
C27 Ru N2 C12 -103.40(19)
C23 Ru N2 C12 -170.3(2)
C25 Ru N2 C12 168.3(3)
C26 Ru N2 C12 -94.8(2)
Cl Ru N2 C12 80.08(18)
N1 Ru N2 C14 173.94(15)
C22 Ru N2 C14 46.49(18)
C24 Ru N2 C14 -17.5(2)
C27 Ru N2 C14 75.99(17)
C23 Ru N2 C14 9.09(18)
C25 Ru N2 C14 -12.3(3)
C26 Ru N2 C14 84.6(2)
Cl Ru N2 C14 -100.53(14)
C12 N2 C14 C15 74.3(3)
Ru N2 C14 C15 -105.1(2)
C12 N2 C14 C19 -105.3(2)
Ru N2 C14 C19 75.2(2)
C19 C14 C15 C16 -0.1(3)
N2 C14 C15 C16 -179.7(2)
C14 C15 C16 C17 -0.6(3)
C14 C15 C16 C20 177.3(2)
C15 C16 C17 C18 1.0(4)
C20 C16 C17 C18 -176.9(2)
C16 C17 C18 C19 -0.7(4)
C16 C17 C18 C21 177.1(2)
C17 C18 C19 C14 0.0(3)
C21 C18 C19 C14 -177.8(2)
C15 C14 C19 C18 0.4(3)
N2 C14 C19 C18 -180.0(2)
N1 Ru C22 C27 42.5(2)
N2 Ru C22 C27 131.14(17)
C24 Ru C22 C27 -102.59(19)
C23 Ru C22 C27 -131.4(3)
C25 Ru C22 C27 -64.71(18)
C26 Ru C22 C27 -29.53(16)
Cl Ru C22 C27 -147.78(14)
N1 Ru C22 C23 173.93(15)
N2 Ru C22 C23 -97.47(17)
C24 Ru C22 C23 28.79(17)
C27 Ru C22 C23 131.4(3)
C25 Ru C22 C23 66.67(18)
C26 Ru C22 C23 101.86(19)
Cl Ru C22 C23 -16.4(3)
C27 C22 C23 C24 4.5(4)
Ru C22 C23 C24 -52.3(2)
C27 C22 C23 Ru 56.8(2)
N1 Ru C23 C22 -18.2(5)
N2 Ru C23 C22 84.75(17)
C24 Ru C23 C22 -132.9(3)
C27 Ru C23 C22 -29.18(16)
C25 Ru C23 C22 -102.38(18)
C26 Ru C23 C22 -66.21(17)
Cl Ru C23 C22 170.52(15)
N1 Ru C23 C24 114.7(4)
N2 Ru C23 C24 -142.34(17)
C22 Ru C23 C24 132.9(3)
C27 Ru C23 C24 103.73(18)
C25 Ru C23 C24 30.53(16)
C26 Ru C23 C24 66.70(18)
Cl Ru C23 C24 -56.57(18)
C22 C23 C24 C25 -5.0(4)
Ru C23 C24 C25 -57.0(2)
C22 C23 C24 Ru 52.0(2)
N1 Ru C24 C23 -153.95(18)
N2 Ru C24 C23 47.0(2)
C22 Ru C24 C23 -28.80(17)
C27 Ru C24 C23 -65.12(19)
C25 Ru C24 C23 -130.3(3)
C26 Ru C24 C23 -101.45(19)
Cl Ru C24 C23 128.29(18)
N1 Ru C24 C25 -23.6(3)
N2 Ru C24 C25 177.37(14)
C22 Ru C24 C25 101.55(18)
C27 Ru C24 C25 65.23(17)
C23 Ru C24 C25 130.3(3)
C26 Ru C24 C25 28.90(15)
Cl Ru C24 C25 -101.36(17)
C23 C24 C25 C26 1.7(4)
Ru C24 C25 C26 -54.9(2)
C23 C24 C25 Ru 56.6(2)
N1 Ru C25 C26 -62.55(17)
N2 Ru C25 C26 124.1(3)
C22 Ru C25 C26 63.68(18)
C24 Ru C25 C26 131.1(3)
C27 Ru C25 C26 27.69(16)
C23 Ru C25 C26 101.0(2)
Cl Ru C25 C26 -149.42(15)
N1 Ru C25 C24 166.33(17)
N2 Ru C25 C24 -7.0(4)
C22 Ru C25 C24 -67.4(2)
C27 Ru C25 C24 -103.4(2)
C23 Ru C25 C24 -30.16(19)
C26 Ru C25 C24 -131.1(3)
Cl Ru C25 C24 79.46(17)
C24 C25 C26 C27 2.1(4)
Ru C25 C26 C27 -51.3(2)
C24 C25 C26 Ru 53.3(2)
N1 Ru C26 C25 123.47(16)
N2 Ru C26 C25 -148.01(18)
C22 Ru C26 C25 -105.59(19)
C24 Ru C26 C25 -30.41(18)
C27 Ru C26 C25 -134.9(2)
C23 Ru C26 C25 -68.0(2)
Cl Ru C26 C25 38.26(18)
N1 Ru C26 C27 -101.68(16)
N2 Ru C26 C27 -13.2(3)
C22 Ru C26 C27 29.26(18)
C24 Ru C26 C27 104.4(2)
C23 Ru C26 C27 66.83(19)
C25 Ru C26 C27 134.9(2)
Cl Ru C26 C27 173.11(14)
C23 C22 C27 C26 -0.8(4)
Ru C22 C27 C26 55.8(2)
C23 C22 C27 Ru -56.5(2)
C25 C26 C27 C22 -2.6(4)
Ru C26 C27 C22 -54.5(2)
C25 C26 C27 Ru 51.9(2)
N1 Ru C27 C22 -147.18(18)
N2 Ru C27 C22 -55.57(19)
C24 Ru C27 C22 66.9(2)
C23 Ru C27 C22 29.87(19)
C25 Ru C27 C22 104.4(2)
C26 Ru C27 C22 131.5(3)
Cl Ru C27 C22 113.5(3)
N1 Ru C27 C26 81.37(16)
N2 Ru C27 C26 172.97(14)
C22 Ru C27 C26 -131.5(3)
C24 Ru C27 C26 -64.57(18)
C23 Ru C27 C26 -101.58(19)
C25 Ru C27 C26 -27.01(16)
Cl Ru C27 C26 -17.9(4)
